data_1548828
loop_
_publ_author_name
'Nobbs, James D.'
'Tomov, Atanas K.'
'Young, Craig T.'
'White, Andrew J. P.'
'Britovsek, George J. P.'

_publ_section_title
;
 From alternating to selective distributions in chromium-catalysed
 ethylene oligomerisation with asymmetric BIMA ligands
;
_journal_issue 5
_journal_name_full 'Catalysis Science &amp; Technology'
_journal_page_first 1314
_journal_paper_doi 10.1039/C7CY01896G
_journal_volume 8
_journal_year 2018
_chemical_formula_moiety 'C19 H19 Cl3 Cr N5, 2(C3 H7 N O)'
_chemical_formula_sum 'C25 H33 Cl3 Cr N7 O2'
_chemical_formula_weight 621.93
_space_group_IT_number 14
_space_group_name_Hall '-P 2ybc'
_space_group_name_H-M_alt 'P 1 21/c 1'
_symmetry_cell_setting monoclinic
_symmetry_space_group_name_Hall '-P 2ybc'
_symmetry_space_group_name_H-M 'P 1 21/c 1'
_atom_sites_solution_hydrogens geom
_atom_sites_solution_primary direct
_atom_sites_solution_secondary difmap
_audit_creation_method SHELXL-97
_audit_update_record
;
2016-04-08 deposited with the CCDC.
2018-01-28 downloaded from the CCDC.
;
_cell_angle_alpha 90.00
_cell_angle_beta 100.1628(16)
_cell_angle_gamma 90.00
_cell_formula_units_Z 4
_cell_length_a 18.3091(3)
_cell_length_b 11.3311(2)
_cell_length_c 13.9361(2)
_cell_measurement_reflns_used 4404
_cell_measurement_temperature 173(2)
_cell_measurement_theta_max 72.3091
_cell_measurement_theta_min 2.4497
_cell_volume 2845.85(8)
_computing_cell_refinement 'CrysAlis RED, Oxford Diffraction Ltd'
_computing_data_collection 'CrysAlis CCD, Oxford Diffraction Ltd'
_computing_data_reduction 'CrysAlis RED, Oxford Diffraction Ltd'
_computing_molecular_graphics 'Bruker SHELXTL'
_computing_publication_material 'Bruker SHELXTL'
_computing_structure_refinement 'SHELXL-97 (Sheldrick, 1997)'
_computing_structure_solution 'SHELXS-97 (Sheldrick, 1990)'
_diffrn_ambient_temperature 173(2)
_diffrn_detector_area_resol_mean 8.2556
_diffrn_measured_fraction_theta_full 0.988
_diffrn_measured_fraction_theta_max 0.960
_diffrn_measurement_device_type 'OD Xcalibur PX Ultra'
_diffrn_measurement_method 'omega scans'
_diffrn_radiation_monochromator graphite
_diffrn_radiation_source 'Enhance Ultra (Cu) X-ray Source'
_diffrn_radiation_type CuK\a
_diffrn_radiation_wavelength 1.54184
_diffrn_reflns_av_R_equivalents 0.0333
_diffrn_reflns_av_sigmaI/netI 0.0419
_diffrn_reflns_limit_h_max 22
_diffrn_reflns_limit_h_min -21
_diffrn_reflns_limit_k_max 11
_diffrn_reflns_limit_k_min -13
_diffrn_reflns_limit_l_max 17
_diffrn_reflns_limit_l_min -16
_diffrn_reflns_number 10271
_diffrn_reflns_theta_full 69.00
_diffrn_reflns_theta_max 72.46
_diffrn_reflns_theta_min 2.45
_diffrn_standards_number 0
_exptl_absorpt_coefficient_mu 6.200
_exptl_absorpt_correction_T_max 0.902
_exptl_absorpt_correction_T_min 0.675
_exptl_absorpt_correction_type analytical
_exptl_absorpt_process_details
; 
CrysAlisPro, Oxford Diffraction Ltd., 
Version 1.171.33.66 (release 28-04-2010 CrysAlis171 .NET) 
(compiled Apr 28 2010,14:27:37) 
Analytical numeric absorption correction using a multifaceted crystal 
model based on expressions derived by R.C. Clark & J.S. Reid. 
(Clark, R. C. & Reid, J. S. (1995). Acta Cryst. A51, 887-897) 
;
_exptl_crystal_colour Green
_exptl_crystal_density_diffrn 1.452
_exptl_crystal_density_method 'not measured'
_exptl_crystal_description needles
_exptl_crystal_F_000 1292
_exptl_crystal_size_max 0.09
_exptl_crystal_size_mid 0.03
_exptl_crystal_size_min 0.02
_refine_diff_density_max 0.430
_refine_diff_density_min -0.493
_refine_diff_density_rms 0.072
_refine_ls_extinction_coef 0.00031(4)
_refine_ls_extinction_expression Fc^*^=kFc[1+0.001xFc^2^\l^3^/sin(2\q)]^-1/4^
_refine_ls_extinction_method SHELXL
_refine_ls_goodness_of_fit_ref 1.150
_refine_ls_hydrogen_treatment mixed
_refine_ls_matrix_type full
_refine_ls_number_parameters 396
_refine_ls_number_reflns 5413
_refine_ls_number_restraints 90
_refine_ls_restrained_S_all 1.150
_refine_ls_R_factor_all 0.0789
_refine_ls_R_factor_gt 0.0633
_refine_ls_shift/su_max 0.000
_refine_ls_shift/su_mean 0.000
_refine_ls_structure_factor_coef Fsqd
_refine_ls_weighting_details 'calc w=1/[\s^2^(Fo^2^)+(0.0124P)^2^+9.2480P] where P=(Fo^2^+2Fc^2^)/3'
_refine_ls_weighting_scheme calc
_refine_ls_wR_factor_gt 0.1251
_refine_ls_wR_factor_ref 0.1294
_reflns_number_gt 4230
_reflns_number_total 5413
_reflns_threshold_expression >2sigma(I)
_cod_data_source_file c7cy01896g2.cif
_cod_data_source_block Cr-11-Cl3
_cod_depositor_comments
;
The following automatic conversions were performed:

'_symmetry_cell_setting' value 'Monoclinic' changed to 'monoclinic'
according to
/home/data/users/saulius/crontab/automatic-downloads/rss-feeds/RSC/lib/dictionaries/cif_core.dic
dictionary named 'cif_core.dic' version 2.4.2 from 2011-04-26.

Automatic conversion script
Id: cif_fix_values 4973 2017-02-22 13:04:09Z antanas 

 Adding full bibliography for 1548827--1548828.cif.
;
_cod_original_sg_symbol_H-M P2(1)/c
_cod_database_code 1548828

loop_
_symmetry_equiv_pos_as_xyz
'x, y, z'
'-x, y+1/2, -z+1/2'
'-x, -y, -z'
'x, -y-1/2, z-1/2'

loop_
_atom_site_label
_atom_site_type_symbol
_atom_site_fract_x
_atom_site_fract_y
_atom_site_fract_z
_atom_site_U_iso_or_equiv
_atom_site_adp_type
_atom_site_occupancy
_atom_site_symmetry_multiplicity
_atom_site_calc_flag
_atom_site_refinement_flags
_atom_site_disorder_assembly
_atom_site_disorder_group
Cr Cr 0.15712(4) 0.26423(8) 0.78181(5) 0.0320(2) Uani 1 1 d . . .
Cl1 Cl 0.10480(7) 0.43400(11) 0.83964(7) 0.0402(3) Uani 1 1 d . . .
Cl2 Cl 0.23965(6) 0.23874(13) 0.92461(7) 0.0434(3) Uani 1 1 d . . .
Cl3 Cl 0.06969(6) 0.13691(11) 0.82964(7) 0.0361(3) Uani 1 1 d . . .
N1 N 0.19618(19) 0.1287(4) 0.7058(2) 0.0363(9) Uani 1 1 d D A .
C2 C 0.2546(3) 0.0494(4) 0.7144(3) 0.0355(11) Uani 1 1 d . . .
C3 C 0.3100(3) 0.0205(5) 0.7929(4) 0.0467(13) Uani 1 1 d . . .
H3A H 0.3135 0.0597 0.8538 0.056 Uiso 1 1 calc R . .
C4 C 0.3591(3) -0.0658(5) 0.7797(5) 0.0613(16) Uani 1 1 d . . .
H4A H 0.3970 -0.0870 0.8326 0.074 Uiso 1 1 calc R . .
C5 C 0.3553(3) -0.1243(5) 0.6901(5) 0.0583(15) Uani 1 1 d . . .
H5A H 0.3904 -0.1843 0.6839 0.070 Uiso 1 1 calc R . .
C6 C 0.3015(3) -0.0966(5) 0.6107(4) 0.0482(13) Uani 1 1 d . . .
H6A H 0.2989 -0.1351 0.5496 0.058 Uiso 1 1 calc R . .
C7 C 0.2517(3) -0.0094(5) 0.6251(3) 0.0381(11) Uani 1 1 d . . .
N8 N 0.1904(2) 0.0376(4) 0.5641(3) 0.0443(11) Uani 1 1 d D A .
H8 H 0.173(3) 0.016(5) 0.5020(14) 0.062(18) Uiso 1 1 d D . .
C9 C 0.1604(3) 0.1184(5) 0.6146(3) 0.0422(12) Uani 1 1 d D . .
C10 C 0.0977(4) 0.2062(7) 0.5706(4) 0.0331(17) Uani 0.668(7) 1 d PDU A 1
H10A H 0.1096 0.2450 0.5109 0.040 Uiso 0.668(7) 1 calc PR A 1
C11 C 0.0230(3) 0.1412(7) 0.5475(5) 0.0397(18) Uani 0.668(7) 1 d PDU A 1
H11A H 0.0161 0.1032 0.4826 0.048 Uiso 0.668(7) 1 calc PR A 1
H11B H 0.0186 0.0807 0.5975 0.048 Uiso 0.668(7) 1 calc PR A 1
C12 C -0.0317(4) 0.2411(8) 0.5498(5) 0.047(2) Uani 0.668(7) 1 d PDU A 1
H12A H -0.0815 0.2111 0.5561 0.057 Uiso 0.668(7) 1 calc PR A 1
H12B H -0.0360 0.2912 0.4909 0.057 Uiso 0.668(7) 1 calc PR A 1
C10' C 0.1154(6) 0.3682(12) 0.5809(10) 0.027(3) Uiso 0.332(7) 1 d PDU A 2
H10B H 0.1220 0.3284 0.5190 0.033 Uiso 0.332(7) 1 calc PR A 2
C11' C 0.0558(6) 0.4627(10) 0.5617(10) 0.038(3) Uiso 0.332(7) 1 d PDU A 2
H11C H 0.0572 0.5047 0.4998 0.046 Uiso 0.332(7) 1 calc PR A 2
H11D H 0.0611 0.5207 0.6157 0.046 Uiso 0.332(7) 1 calc PR A 2
C12' C -0.0155(6) 0.3908(12) 0.5558(9) 0.040(4) Uiso 0.332(7) 1 d PDU A 2
H12C H -0.0581 0.4417 0.5636 0.048 Uiso 0.332(7) 1 calc PR A 2
H12D H -0.0274 0.3475 0.4933 0.048 Uiso 0.332(7) 1 calc PR A 2
C13 C 0.0044(2) 0.3073(4) 0.6408(3) 0.0344(11) Uani 1 1 d D . .
H13A H -0.0096 0.3917 0.6368 0.041 Uiso 0.668(7) 1 calc PR A 1
H13B H -0.0098 0.2726 0.7001 0.041 Uiso 0.668(7) 1 calc PR A 1
H13C H -0.0228 0.2346 0.6309 0.041 Uiso 0.332(7) 1 d PR A 2
H13D H -0.0037 0.3434 0.7003 0.041 Uiso 0.332(7) 1 d PR A 2
N14 N 0.0864(2) 0.2917(4) 0.6410(3) 0.0415(11) Uani 1 1 d D A .
C15 C 0.1108(4) 0.4212(7) 0.6069(5) 0.0360(17) Uani 0.668(7) 1 d PDU A 1
H15A H 0.0961 0.4313 0.5355 0.043 Uiso 0.668(7) 1 calc PR A 1
H15B H 0.0879 0.4847 0.6402 0.043 Uiso 0.668(7) 1 calc PR A 1
C15' C 0.0830(6) 0.1558(12) 0.5892(10) 0.031(4) Uiso 0.332(7) 1 d PDU A 2
H15C H 0.0497 0.1023 0.6174 0.037 Uiso 0.332(7) 1 calc PR A 2
H15D H 0.0667 0.1600 0.5177 0.037 Uiso 0.332(7) 1 calc PR A 2
C16 C 0.1917(3) 0.4221(5) 0.6357(3) 0.0402(12) Uani 1 1 d D . .
N17 N 0.2378(2) 0.4895(4) 0.5946(3) 0.0369(9) Uani 1 1 d D A .
H17 H 0.224(3) 0.523(4) 0.5358(17) 0.044(15) Uiso 1 1 d D . .
C18 C 0.3074(3) 0.4792(5) 0.6506(3) 0.0382(11) Uani 1 1 d . . .
C19 C 0.3747(3) 0.5279(6) 0.6403(4) 0.0535(15) Uani 1 1 d . A .
H19A H 0.3790 0.5810 0.5889 0.064 Uiso 1 1 calc R . .
C20 C 0.4350(3) 0.4958(7) 0.7085(5) 0.074(2) Uani 1 1 d . . .
H20A H 0.4825 0.5266 0.7034 0.089 Uiso 1 1 calc R A .
C21 C 0.4288(3) 0.4198(7) 0.7841(5) 0.0667(18) Uani 1 1 d . A .
H21A H 0.4721 0.4001 0.8296 0.080 Uiso 1 1 calc R . .
C22 C 0.3613(3) 0.3710(5) 0.7962(4) 0.0470(13) Uani 1 1 d . . .
H22A H 0.3574 0.3190 0.8485 0.056 Uiso 1 1 calc R A .
C23 C 0.2999(2) 0.4026(4) 0.7273(3) 0.0332(10) Uani 1 1 d . A .
N24 N 0.2258(2) 0.3689(4) 0.7163(2) 0.0344(9) Uani 1 1 d D A .
O30 O 0.2169(2) 0.6440(4) 0.4444(3) 0.0544(10) Uani 1 1 d . . .
C30 C 0.1820(3) 0.6420(5) 0.3607(4) 0.0439(12) Uani 1 1 d . . .
H30A H 0.1495 0.5775 0.3418 0.053 Uiso 1 1 calc R . .
N31 N 0.1872(2) 0.7250(4) 0.2949(3) 0.0460(11) Uani 1 1 d . . .
C32 C 0.2399(4) 0.8211(5) 0.3160(4) 0.0617(16) Uani 1 1 d . . .
H32A H 0.2137 0.8932 0.3290 0.093 Uiso 1 1 calc R . .
H32B H 0.2646 0.8339 0.2600 0.093 Uiso 1 1 calc R . .
H32C H 0.2770 0.8012 0.3734 0.093 Uiso 1 1 calc R . .
C33 C 0.1379(4) 0.7239(7) 0.2002(4) 0.073(2) Uani 1 1 d . . .
H33A H 0.1129 0.6472 0.1903 0.110 Uiso 1 1 calc R . .
H33B H 0.1670 0.7371 0.1485 0.110 Uiso 1 1 calc R . .
H33C H 0.1008 0.7865 0.1982 0.110 Uiso 1 1 calc R . .
O40 O 0.4123(5) 0.7383(9) 1.0019(7) 0.083(3) Uani 0.533(10) 1 d PDU B 1
C40 C 0.4581(5) 0.6981(11) 0.9548(10) 0.056(3) Uani 0.533(10) 1 d PDU B 1
H40A H 0.4446 0.6316 0.9140 0.068 Uiso 0.533(10) 1 calc PR B 1
N41 N 0.5263(4) 0.7448(10) 0.9591(7) 0.046(2) Uani 0.533(10) 1 d PDU B 1
C42 C 0.5473(8) 0.8532(12) 1.0148(10) 0.069(4) Uani 0.533(10) 1 d PDU B 1
H42A H 0.5127 0.9166 0.9898 0.103 Uiso 0.533(10) 1 calc PR B 1
H42B H 0.5977 0.8761 1.0080 0.103 Uiso 0.533(10) 1 calc PR B 1
H42C H 0.5454 0.8394 1.0837 0.103 Uiso 0.533(10) 1 calc PR B 1
C43 C 0.5788(6) 0.6906(12) 0.9012(9) 0.056(3) Uani 0.533(10) 1 d PDU B 1
H43A H 0.6223 0.6603 0.9455 0.084 Uiso 0.533(10) 1 calc PR B 1
H43B H 0.5944 0.7502 0.8581 0.084 Uiso 0.533(10) 1 calc PR B 1
H43C H 0.5540 0.6255 0.8620 0.084 Uiso 0.533(10) 1 calc PR B 1
O40' O 0.4984(7) 0.8554(10) 1.0464(9) 0.090(4) Uiso 0.467(10) 1 d PDU B 2
C40' C 0.5438(8) 0.8031(11) 1.0053(12) 0.049(4) Uiso 0.467(10) 1 d PDU B 2
H40B H 0.5925 0.8341 1.0100 0.059 Uiso 0.467(10) 1 calc PR B 2
N41' N 0.5255(6) 0.7035(10) 0.9543(9) 0.039(3) Uiso 0.467(10) 1 d PDU B 2
C42' C 0.4509(8) 0.6535(18) 0.9408(16) 0.079(6) Uiso 0.467(10) 1 d PDU B 2
H42D H 0.4238 0.6876 0.9888 0.119 Uiso 0.467(10) 1 calc PR B 2
H42E H 0.4542 0.5677 0.9496 0.119 Uiso 0.467(10) 1 calc PR B 2
H42F H 0.4246 0.6715 0.8749 0.119 Uiso 0.467(10) 1 calc PR B 2
C43' C 0.5829(9) 0.6396(15) 0.9103(13) 0.074(5) Uiso 0.467(10) 1 d PDU B 2
H43D H 0.5690 0.6406 0.8391 0.111 Uiso 0.467(10) 1 calc PR B 2
H43E H 0.5863 0.5578 0.9334 0.111 Uiso 0.467(10) 1 calc PR B 2
H43F H 0.6310 0.6785 0.9297 0.111 Uiso 0.467(10) 1 calc PR B 2

loop_
_atom_site_aniso_label
_atom_site_aniso_U_11
_atom_site_aniso_U_22
_atom_site_aniso_U_33
_atom_site_aniso_U_23
_atom_site_aniso_U_13
_atom_site_aniso_U_12
Cr 0.0288(4) 0.0497(5) 0.0174(3) 0.0030(3) 0.0042(3) -0.0035(4)
Cl1 0.0504(7) 0.0457(7) 0.0238(5) -0.0010(5) 0.0047(5) -0.0025(6)
Cl2 0.0351(6) 0.0713(9) 0.0223(5) 0.0054(5) 0.0013(4) -0.0024(6)
Cl3 0.0363(6) 0.0439(7) 0.0295(5) 0.0035(5) 0.0097(4) -0.0038(5)
N1 0.0285(19) 0.058(3) 0.0222(17) 0.0009(18) 0.0040(14) -0.0065(19)
C2 0.034(2) 0.039(3) 0.033(2) 0.005(2) 0.0042(19) -0.005(2)
C3 0.049(3) 0.040(3) 0.045(3) 0.001(2) -0.008(2) -0.003(3)
C4 0.060(4) 0.044(3) 0.070(4) 0.004(3) -0.017(3) 0.006(3)
C5 0.056(3) 0.042(3) 0.073(4) 0.000(3) 0.000(3) 0.007(3)
C6 0.051(3) 0.044(3) 0.050(3) -0.003(2) 0.010(3) 0.002(3)
C7 0.038(3) 0.046(3) 0.032(2) 0.007(2) 0.010(2) -0.002(2)
N8 0.041(2) 0.068(3) 0.0240(19) 0.000(2) 0.0066(17) 0.006(2)
C9 0.037(3) 0.068(4) 0.023(2) 0.000(2) 0.0084(19) 0.005(3)
C10 0.033(4) 0.049(5) 0.019(3) 0.000(3) 0.007(3) -0.011(3)
C11 0.032(4) 0.048(4) 0.040(4) -0.016(3) 0.009(3) -0.004(3)
C12 0.031(4) 0.072(6) 0.038(4) -0.010(4) 0.002(3) -0.002(4)
C13 0.026(2) 0.049(3) 0.028(2) -0.001(2) 0.0068(18) 0.005(2)
N14 0.028(2) 0.075(3) 0.0209(17) 0.0012(19) 0.0048(15) 0.001(2)
C15 0.044(4) 0.039(5) 0.023(3) -0.001(3) 0.002(3) -0.002(3)
C16 0.037(3) 0.058(3) 0.027(2) 0.005(2) 0.0106(19) -0.001(2)
N17 0.046(2) 0.040(2) 0.0264(19) 0.0055(17) 0.0121(18) -0.0003(19)
C18 0.044(3) 0.042(3) 0.030(2) -0.003(2) 0.011(2) -0.005(2)
C19 0.055(3) 0.062(4) 0.045(3) 0.006(3) 0.013(3) -0.018(3)
C20 0.045(3) 0.109(6) 0.067(4) 0.017(4) 0.007(3) -0.028(4)
C21 0.042(3) 0.094(5) 0.060(4) 0.015(4) -0.001(3) -0.015(3)
C22 0.037(3) 0.062(4) 0.041(3) 0.007(3) 0.003(2) -0.008(3)
C23 0.033(2) 0.038(3) 0.030(2) -0.0002(19) 0.0084(18) -0.004(2)
N24 0.0320(19) 0.048(2) 0.0239(17) 0.0078(17) 0.0075(15) -0.0031(18)
O30 0.071(3) 0.055(2) 0.040(2) 0.0153(18) 0.0159(18) 0.010(2)
C30 0.043(3) 0.046(3) 0.046(3) 0.007(2) 0.015(2) 0.011(2)
N31 0.055(3) 0.046(3) 0.038(2) 0.008(2) 0.013(2) 0.015(2)
C32 0.087(5) 0.041(3) 0.065(4) 0.006(3) 0.033(3) -0.002(3)
C33 0.069(4) 0.110(6) 0.040(3) 0.008(3) 0.008(3) 0.045(4)
O40 0.077(6) 0.081(7) 0.101(7) -0.002(5) 0.039(5) -0.010(5)
C40 0.056(7) 0.049(8) 0.068(7) 0.007(6) 0.022(6) -0.007(6)
N41 0.041(5) 0.036(6) 0.058(6) 0.010(5) 0.000(4) -0.007(5)
C42 0.073(8) 0.067(9) 0.063(7) 0.001(7) 0.004(6) -0.025(7)
C43 0.043(6) 0.052(8) 0.074(8) -0.002(6) 0.014(5) 0.005(6)

loop_
_atom_type_symbol
_atom_type_description
_atom_type_scat_dispersion_real
_atom_type_scat_dispersion_imag
_atom_type_scat_source
C C 0.0181 0.0091 'International Tables Vol C Tables 4.2.6.8 and 6.1.1.4'
H H 0.0000 0.0000 'International Tables Vol C Tables 4.2.6.8 and 6.1.1.4'
N N 0.0311 0.0180 'International Tables Vol C Tables 4.2.6.8 and 6.1.1.4'
O O 0.0492 0.0322 'International Tables Vol C Tables 4.2.6.8 and 6.1.1.4'
Cl Cl 0.3639 0.7018 'International Tables Vol C Tables 4.2.6.8 and 6.1.1.4'
Cr Cr -0.1635 2.4439 'International Tables Vol C Tables 4.2.6.8 and 6.1.1.4'

loop_
_geom_angle_atom_site_label_1
_geom_angle_atom_site_label_2
_geom_angle_atom_site_label_3
_geom_angle
N24 Cr N1 84.66(16)
N24 Cr N14 80.20(14)
N1 Cr N14 81.27(15)
N24 Cr Cl2 95.56(10)
N1 Cr Cl2 96.71(11)
N14 Cr Cl2 175.44(11)
N24 Cr Cl3 170.38(11)
N1 Cr Cl3 90.22(11)
N14 Cr Cl3 90.99(11)
Cl2 Cr Cl3 93.11(5)
N24 Cr Cl1 89.90(12)
N1 Cr Cl1 169.33(11)
N14 Cr Cl1 88.78(12)
Cl2 Cr Cl1 92.95(5)
Cl3 Cr Cl1 93.80(5)
C9 N1 C2 105.6(4)
C9 N1 Cr 113.6(3)
C2 N1 Cr 140.3(3)
N1 C2 C3 131.7(5)
N1 C2 C7 108.8(4)
C3 C2 C7 119.5(5)
C4 C3 C2 118.0(5)
C3 C4 C5 121.9(5)
C6 C5 C4 121.4(5)
C5 C6 C7 116.2(5)
C6 C7 N8 131.8(5)
C6 C7 C2 123.0(5)
N8 C7 C2 105.2(4)
C9 N8 C7 107.7(4)
N1 C9 N8 112.7(4)
N1 C9 C15' 120.0(6)
N8 C9 C15' 123.0(6)
N1 C9 C10 121.6(5)
N8 C9 C10 125.1(4)
N14 C10 C11 103.9(5)
N14 C10 C9 110.5(4)
C11 C10 C9 110.1(6)
C12 C11 C10 101.8(6)
C11 C12 C13 101.2(5)
N14 C10' C11' 102.0(8)
N14 C10' C16 110.5(8)
C11' C10' C16 110.9(10)
C10' C11' C12' 102.4(9)
C13 C12' C11' 101.9(8)
C12' C13 N14 100.2(5)
C12' C13 C12 69.3(7)
N14 C13 C12 103.3(4)
C10' N14 C13 114.6(5)
C10 N14 C13 110.1(4)
C10 N14 C15 109.5(5)
C13 N14 C15 102.6(4)
C10' N14 C15' 107.6(8)
C13 N14 C15' 98.2(5)
C10' N14 Cr 114.0(5)
C10 N14 Cr 112.9(3)
C13 N14 Cr 116.8(2)
C15 N14 Cr 104.0(3)
C15' N14 Cr 103.0(5)
C16 C15 N14 104.0(5)
C9 C15' N14 101.5(8)
N24 C16 N17 112.5(4)
N24 C16 C15 122.0(4)
N17 C16 C15 124.7(5)
N24 C16 C10' 118.2(6)
N17 C16 C10' 125.4(6)
C16 N17 C18 107.4(4)
N17 C18 C19 131.4(5)
N17 C18 C23 106.2(4)
C19 C18 C23 122.3(5)
C20 C19 C18 116.5(5)
C19 C20 C21 121.9(5)
C20 C21 C22 122.3(6)
C23 C22 C21 116.2(5)
C22 C23 N24 131.3(4)
C22 C23 C18 120.7(4)
N24 C23 C18 108.0(4)
C16 N24 C23 105.8(4)
C16 N24 Cr 113.8(3)
C23 N24 Cr 140.4(3)
O30 C30 N31 123.6(6)
C30 N31 C32 121.2(5)
C30 N31 C33 120.6(5)
C32 N31 C33 118.2(5)
O40 C40 N41 122.7(10)
C40 N41 C42 120.5(8)
C40 N41 C43 119.6(8)
C42 N41 C43 119.8(8)
O40' C40' N41' 121.3(12)
C40' N41' C42' 122.3(10)
C40' N41' C43' 119.7(10)
C42' N41' C43' 118.0(10)

loop_
_geom_bond_atom_site_label_1
_geom_bond_atom_site_label_2
_geom_bond_distance
Cr N24 2.055(4)
Cr N1 2.064(4)
Cr N14 2.175(4)
Cr Cl2 2.2948(12)
Cr Cl3 2.3376(13)
Cr Cl1 2.3538(15)
N1 C9 1.328(5)
N1 C2 1.386(6)
C2 C3 1.393(6)
C2 C7 1.404(7)
C3 C4 1.362(8)
C4 C5 1.405(8)
C5 C6 1.381(8)
C6 C7 1.384(7)
C7 N8 1.388(6)
N8 C9 1.331(6)
C9 C15' 1.462(11)
C9 C10 1.561(8)
C10 N14 1.419(8)
C10 C11 1.536(9)
C11 C12 1.516(10)
C12 C13 1.520(8)
C10' N14 1.375(13)
C10' C11' 1.519(14)
C10' C16 1.590(11)
C11' C12' 1.529(14)
C12' C13 1.510(12)
C13 N14 1.512(5)
N14 C15 1.628(8)
N14 C15' 1.697(12)
C15 C16 1.465(8)
C16 N24 1.329(6)
C16 N17 1.340(6)
N17 C18 1.377(6)
C18 C19 1.380(7)
C18 C23 1.403(6)
C19 C20 1.373(8)
C20 C21 1.382(9)
C21 C22 1.390(7)
C22 C23 1.389(7)
C23 N24 1.392(6)
O30 C30 1.228(6)
C30 N31 1.329(6)
N31 C32 1.449(7)
N31 C33 1.462(7)
O40 C40 1.240(8)
C40 N41 1.348(8)
N41 C42 1.467(8)
N41 C43 1.492(8)
O40' C40' 1.239(9)
C40' N41' 1.345(8)
N41' C42' 1.460(9)
N41' C43' 1.494(9)
